data_7709483
loop_
_publ_author_name
'Doyle, Laurence R.'
'Thompson, Emily A.'
'Burnage, Arron L.'
'Whitwood, Adrian C.'
'Jenkins, Huw T.'
'Macgregor, Stuart A.'
'Weller, Andrew S.'

_publ_section_title
;
 MicroED characterization of a robust cationic \s-alkane complex
 stabilized by the [B(3,5-(SF5)2C6H3)4]&#x2212; anion, via on-grid
 solid/gas single-crystal to single-crystal reactivity
;
_journal_name_full 'Dalton Transactions'
_journal_paper_doi 10.1039/D2DT00335J
_journal_year 2022
_chemical_formula_moiety 'C33 H60 P2 Rh, C24 H12 B F40 S8'
_chemical_formula_sum 'C57 H72 B F40 P2 Rh S8'
_chemical_formula_weight 1949.29
_space_group_crystal_system monoclinic
_space_group_IT_number 14
_space_group_name_Hall '-P 2yn'
_space_group_name_H-M_alt 'P 1 21/n 1'
_atom_sites_solution_hydrogens geom
_audit_creation_method SHELXL-2018/3
_audit_update_record
;
2021-12-03 deposited with the CCDC.	2022-02-03 downloaded from the CCDC.
;
_cell_angle_alpha 90
_cell_angle_beta 91.727(5)
_cell_angle_gamma 90
_cell_formula_units_Z 4
_cell_length_a 19.5339(11)
_cell_length_b 19.0160(14)
_cell_length_c 20.3007(9)
_cell_measurement_reflns_used 3949
_cell_measurement_temperature 80(2)
_cell_measurement_theta_max 0.758
_cell_measurement_theta_min 0.053
_cell_volume 7537.4(8)
_computing_cell_refinement 'DIALS (Winter et al., 2018)'
_computing_data_collection EPU-D
_computing_data_reduction 'DIALS (Winter et al., 2018)'
_computing_molecular_graphics 'ShelXle (H\"ubschle et al., 2011)'
_computing_structure_refinement 'SHELXL-2018/3 (Sheldrick, 2018)'
_computing_structure_solution 'SHELXT 2018/2 (Sheldrick, 2018)'
_diffrn_ambient_temperature 80(2)
_diffrn_detector CMOS
_diffrn_detector_area_resol_mean 35.7
_diffrn_detector_type 'Thermo Scientific Ceta-D'
_diffrn_measured_fraction_theta_full 0.940
_diffrn_measured_fraction_theta_max 0.940
_diffrn_measurement_device 'electron microscope'
_diffrn_measurement_device_type 'Thermo Scientific Glacios'
_diffrn_measurement_method 'profile fitting from continuous rotation'
_diffrn_radiation_probe electron
_diffrn_radiation_type electron
_diffrn_radiation_wavelength 0.02508
_diffrn_reflns_av_R_equivalents 0.1906
_diffrn_reflns_av_unetI/netI 0.1786
_diffrn_reflns_Laue_measured_fraction_full 0.940
_diffrn_reflns_Laue_measured_fraction_max 0.940
_diffrn_reflns_limit_h_max 20
_diffrn_reflns_limit_h_min -20
_diffrn_reflns_limit_k_max 19
_diffrn_reflns_limit_k_min -19
_diffrn_reflns_limit_l_max 21
_diffrn_reflns_limit_l_min -21
_diffrn_reflns_number 35027
_diffrn_reflns_point_group_measured_fraction_full 0.940
_diffrn_reflns_point_group_measured_fraction_max 0.940
_diffrn_reflns_theta_full 0.756
_diffrn_reflns_theta_max 0.756
_diffrn_reflns_theta_min 0.050
_diffrn_source 'electron microscope'
_diffrn_source_type 'Thermo Scientific Glacios'
_exptl_absorpt_coefficient_mu 0.000
_exptl_absorpt_correction_type none
_exptl_absorpt_process_details 'electron diffraction, unknown absorption'
_exptl_crystal_colour orange
_exptl_crystal_density_diffrn 1.718
_exptl_crystal_description 'nano crystals'
_exptl_crystal_F_000 1269
_exptl_crystal_size_max 0.0014
_exptl_crystal_size_mid 0.0005
_exptl_crystal_size_min 0.0001
_refine_diff_density_max 0.254
_refine_diff_density_min -0.231
_refine_diff_density_rms 0.049
_refine_ls_extinction_coef 75(8)
_refine_ls_extinction_expression Fc^*^=kFc[1+0.001xFc^2^\l^3^/sin(2\q)]^-1/4^
_refine_ls_extinction_method 'SHELXL-2018/3 (Sheldrick 2018)'
_refine_ls_goodness_of_fit_ref 1.671
_refine_ls_hydrogen_treatment constr
_refine_ls_matrix_type full
_refine_ls_number_parameters 983
_refine_ls_number_reflns 8652
_refine_ls_number_restraints 1470
_refine_ls_restrained_S_all 1.589
_refine_ls_R_factor_all 0.2369
_refine_ls_R_factor_gt 0.1640
_refine_ls_shift/su_max 0.025
_refine_ls_shift/su_mean 0.003
_refine_ls_structure_factor_coef Fsqd
_refine_ls_weighting_details 'w=1/[\s^2^(Fo^2^)+(0.1000P)^2^] where P=(Fo^2^+2Fc^2^)/3'
_refine_ls_weighting_scheme calc
_refine_ls_wR_factor_gt 0.3631
_refine_ls_wR_factor_ref 0.3800
_reflns_Friedel_coverage 0.000
_reflns_number_gt 4374
_reflns_number_total 8652
_reflns_threshold_expression 'I > 2\s(I)'
_cod_data_source_file d2dt00335j2.cif
_cod_data_source_block LD33E_h_a
_cod_original_sg_symbol_H-M 'P 21/n'
_cod_database_code 7709483
_shelx_shelxl_version_number 2018/3
_shelx_space_group_comment
;
The symmetry employed for this shelxl refinement is uniquely defined
by the following loop, which should always be used as a source of
symmetry information in preference to the above space-group names.
They are only intended as comments.
;

loop_
_space_group_symop_operation_xyz
'x, y, z'
'-x+1/2, y+1/2, -z+1/2'
'-x, -y, -z'
'x-1/2, -y-1/2, z-1/2'

loop_
_atom_site_label
_atom_site_type_symbol
_atom_site_fract_x
_atom_site_fract_y
_atom_site_fract_z
_atom_site_U_iso_or_equiv
_atom_site_adp_type
_atom_site_occupancy
_atom_site_site_symmetry_order
_atom_site_calc_flag
_atom_site_refinement_flags_posn
_atom_site_refinement_flags_adp
_atom_site_refinement_flags_occupancy
_atom_site_disorder_assembly
_atom_site_disorder_group
P1 P 0.0177(3) 0.2024(4) 0.6791(2) 0.0276(19) Uani 1 1 d . . . . .
F1 F 0.4324(6) 0.0233(6) 0.5447(5) 0.050(3) Uani 1 1 d D . . . .
C2 C -0.0473(10) 0.4081(11) 0.7765(8) 0.098(6) Uani 1 1 d . U . . .
H2B H -0.102261 0.420290 0.783321 0.490 Uiso 1 1 calc R U . . .
H2A H -0.035090 0.357142 0.800753 0.490 Uiso 1 1 calc R U . . .
S4 S 0.5816(3) 0.0984(3) 0.9548(2) 0.0336(17) Uani 1 1 d D . . . .
F4 F 0.3567(5) 0.0926(7) 0.5981(5) 0.053(3) Uani 1 1 d D . . . .
C4 C 0.0739(10) 0.4355(13) 0.8016(8) 0.121(8) Uani 1 1 d . U . . .
H4A H 0.076644 0.384170 0.827465 0.604 Uiso 1 1 calc R U . . .
H4B H 0.110818 0.471975 0.826409 0.604 Uiso 1 1 calc R U . . .
S5 S 0.3783(3) 0.4319(3) 0.5649(2) 0.0324(17) Uani 1 1 d D . . . .
F5 F 0.3495(6) 0.0793(8) 0.4909(5) 0.066(4) Uani 1 1 d D . . . .
C5 C 0.0944(11) 0.4251(14) 0.7231(8) 0.139(8) Uani 1 1 d . U . . .
H5B H 0.141989 0.453624 0.711242 0.693 Uiso 1 1 calc R U . . .
H5A H 0.099453 0.368740 0.709714 0.693 Uiso 1 1 calc R U . . .
S6 S 0.3036(4) 0.4472(5) 0.8237(3) 0.080(3) Uani 1 1 d D . . . .
F6 F 0.6792(6) 0.0740(7) 0.7103(4) 0.055(4) Uani 1 1 d D . . . .
C6 C 0.0260(11) 0.4613(12) 0.6880(8) 0.104(6) Uani 1 1 d . U . . .
H6 H 0.033183 0.482924 0.637379 0.125 Uiso 1 1 calc R U . . .
S7 S 0.6237(3) 0.4317(3) 0.9290(2) 0.0335(17) Uani 1 1 d D . . . .
F7 F 0.6490(6) 0.0129(6) 0.6204(5) 0.055(3) Uani 1 1 d D . . . .
C7 C 0.0033(10) 0.5163(11) 0.7409(8) 0.102(7) Uani 1 1 d . U . . .
H7B H -0.046871 0.540437 0.727207 0.122 Uiso 1 1 calc R U . . .
H7A H 0.042164 0.558369 0.748511 0.122 Uiso 1 1 calc R U . . .
S8 S 0.7242(3) 0.4057(4) 0.6778(3) 0.060(2) Uani 1 1 d D . . . .
F8 F 0.6822(7) 0.1049(9) 0.5590(5) 0.068(4) Uani 1 1 d D . . . .
C8 C 0.0004(7) 0.1178(8) 0.7171(5) 0.051(5) Uani 1 1 d . . . . .
H8A H -0.052389 0.100678 0.703151 0.062 Uiso 1 1 calc R U . . .
H8B H 0.036620 0.077839 0.698735 0.062 Uiso 1 1 calc R U . . .
F9 F 0.7129(6) 0.1634(7) 0.6465(6) 0.059(3) Uani 1 1 d D . . . .
C9 C 0.0082(7) 0.1230(8) 0.7943(5) 0.055(5) Uani 1 1 d . . . . .
H9A H 0.062270 0.112392 0.809556 0.066 Uiso 1 1 calc R U . . .
H9B H -0.024265 0.082274 0.816960 0.066 Uiso 1 1 calc R U . . .
F10 F 0.7515(6) 0.0566(9) 0.6319(6) 0.080(5) Uani 1 1 d D . . . .
Rh1 Rh -0.00423(17) 0.2909(2) 0.74738(12) 0.0480(11) Uani 1 1 d . U . . .
S1 S 0.4087(3) 0.1032(3) 0.5401(2) 0.0383(18) Uani 1 1 d D . . . .
C10 C -0.0351(5) 0.2095(9) 0.6049(5) 0.042(4) Uani 1 1 d . U . . .
H10 H -0.017882 0.258859 0.580252 0.050 Uiso 1 1 calc R U . . .
F11 F 0.2790(6) 0.1864(6) 0.8671(6) 0.058(3) Uani 1 1 d D . . . .
C11 C -0.1115(6) 0.2212(10) 0.6184(5) 0.067(5) Uani 1 1 d . U . . .
H11A H -0.132899 0.173248 0.641052 0.080 Uiso 1 1 calc R U . . .
H11B H -0.116756 0.265369 0.653636 0.080 Uiso 1 1 calc R U . . .
F12 F 0.2967(5) 0.0975(7) 0.8040(4) 0.045(3) Uani 1 1 d D . . . .
C12 C -0.1512(7) 0.2379(10) 0.5552(6) 0.071(5) Uani 1 1 d . U . . .
H12A H -0.206607 0.239045 0.565629 0.085 Uiso 1 1 calc R U . . .
H12B H -0.136522 0.291234 0.538452 0.085 Uiso 1 1 calc R U . . .
F13 F 0.3289(6) 0.0324(6) 0.8903(6) 0.053(3) Uani 1 1 d D . . . .
C13 C -0.1403(7) 0.1881(11) 0.5016(7) 0.080(6) Uani 1 1 d . U . . .
H13A H -0.165263 0.209055 0.455835 0.096 Uiso 1 1 calc R U . . .
H13B H -0.165834 0.137750 0.513502 0.096 Uiso 1 1 calc R U . . .
F14 F 0.3096(6) 0.1267(8) 0.9557(5) 0.059(4) Uani 1 1 d D . . . .
C14 C -0.0664(6) 0.1736(10) 0.4887(5) 0.066(5) Uani 1 1 d . U . . .
H14A H -0.042361 0.221259 0.467841 0.079 Uiso 1 1 calc R U . . .
H14B H -0.062537 0.130373 0.452329 0.079 Uiso 1 1 calc R U . . .
F15 F 0.2298(5) 0.0874(8) 0.8886(6) 0.059(4) Uani 1 1 d D . . . .
C15 C -0.0282(7) 0.1527(10) 0.5542(6) 0.072(5) Uani 1 1 d . U . . .
H15A H -0.049903 0.102874 0.573021 0.086 Uiso 1 1 calc R U . . .
H15B H 0.026811 0.143760 0.544808 0.086 Uiso 1 1 calc R U . . .
F16 F 0.5393(5) 0.1123(7) 1.0191(4) 0.047(3) Uani 1 1 d D . . . .
C16 C 0.1084(6) 0.1949(8) 0.6522(5) 0.036(4) Uani 1 1 d . U . . .
H16 H 0.115558 0.142681 0.627777 0.043 Uiso 1 1 calc R U . . .
F17 F 0.5500(6) 0.0221(6) 0.9519(5) 0.051(3) Uani 1 1 d D . . . .
C17 C 0.1238(6) 0.2522(10) 0.6043(7) 0.066(5) Uani 1 1 d . U . . .
H17A H 0.110478 0.303757 0.626038 0.079 Uiso 1 1 calc R U . . .
H17B H 0.091779 0.244848 0.558736 0.079 Uiso 1 1 calc R U . . .
F18 F 0.6280(5) 0.0822(7) 0.8933(5) 0.050(3) Uani 1 1 d D . . . .
C18 C 0.2019(6) 0.2522(10) 0.5863(6) 0.071(5) Uani 1 1 d . U . . .
H18A H 0.211688 0.205606 0.555044 0.085 Uiso 1 1 calc R U . . .
H18B H 0.211997 0.299727 0.556368 0.085 Uiso 1 1 calc R U . . .
F19 F 0.6168(5) 0.1727(6) 0.9633(5) 0.040(3) Uani 1 1 d D . . . .
C19 C 0.2494(7) 0.2512(10) 0.6412(6) 0.071(5) Uani 1 1 d . U . . .
H19A H 0.248429 0.303027 0.666314 0.085 Uiso 1 1 calc R U . . .
H19B H 0.301826 0.243009 0.623029 0.085 Uiso 1 1 calc R U . . .
F20 F 0.6409(6) 0.0664(8) 0.9997(5) 0.066(4) Uani 1 1 d D . . . .
C1 C -0.0290(12) 0.4053(10) 0.6931(8) 0.115(7) Uani 1 1 d . U . . .
H1A H -0.009443 0.352772 0.678856 0.574 Uiso 1 1 calc R U . . .
H1B H -0.074790 0.418290 0.661775 0.574 Uiso 1 1 calc R U . . .
P2 P -0.0163(3) 0.2087(4) 0.8239(3) 0.0261(18) Uani 1 1 d . . . . .
F2 F 0.4575(6) 0.1099(7) 0.4798(4) 0.050(3) Uani 1 1 d D . . . .
B1 B 0.4980(6) 0.2607(7) 0.7486(5) 0.015(2) Uani 1 1 d . . . . .
S2 S 0.6778(3) 0.0894(4) 0.6336(3) 0.0470(19) Uani 1 1 d D . . . .
C20 C 0.2346(7) 0.1974(12) 0.6877(7) 0.098(7) Uani 1 1 d . U . . .
H20A H 0.270123 0.202714 0.731199 0.118 Uiso 1 1 calc R U . . .
H20B H 0.243920 0.145266 0.665038 0.118 Uiso 1 1 calc R U . . .
F21 F 0.3755(6) 0.3548(6) 0.5351(4) 0.044(3) Uani 1 1 d D . . . .
C21 C 0.1578(6) 0.2004(10) 0.7117(6) 0.069(5) Uani 1 1 d . U . . .
H21A H 0.148562 0.156451 0.746252 0.083 Uiso 1 1 calc R U . . .
H21B H 0.149056 0.250616 0.738000 0.083 Uiso 1 1 calc R U . . .
F22 F 0.2984(5) 0.4332(7) 0.5648(5) 0.046(3) Uani 1 1 d D . . . .
C22 C -0.1056(6) 0.1971(9) 0.8521(6) 0.045(4) Uani 1 1 d . U . . .
H22 H -0.104956 0.162954 0.897070 0.055 Uiso 1 1 calc R U . . .
F23 F 0.3798(7) 0.5107(6) 0.5888(5) 0.053(3) Uani 1 1 d D . . . .
C23 C -0.1535(7) 0.1657(11) 0.8003(7) 0.090(6) Uani 1 1 d . U . . .
H23A H -0.157967 0.201768 0.757371 0.108 Uiso 1 1 calc R U . . .
H23B H -0.132338 0.114992 0.783027 0.108 Uiso 1 1 calc R U . . .
F24 F 0.4585(5) 0.4320(7) 0.5584(6) 0.050(3) Uani 1 1 d D . . . .
C24 C -0.2237(8) 0.1535(11) 0.8278(8) 0.089(6) Uani 1 1 d . U . . .
H24A H -0.219386 0.118979 0.871832 0.107 Uiso 1 1 calc R U . . .
H24B H -0.257340 0.127076 0.790335 0.107 Uiso 1 1 calc R U . . .
F25 F 0.3725(7) 0.4588(8) 0.4916(5) 0.066(4) Uani 1 1 d D . . . .
C25 C -0.2560(7) 0.2269(10) 0.8475(7) 0.068(5) Uani 1 1 d . U . . .
H25A H -0.263207 0.260269 0.802919 0.082 Uiso 1 1 calc R U . . .
H25B H -0.306870 0.218458 0.869146 0.082 Uiso 1 1 calc R U . . .
F26 F 0.2375(6) 0.4500(11) 0.7787(6) 0.100(5) Uani 1 1 d D . . . .
C26 C -0.2093(7) 0.2629(11) 0.8963(8) 0.090(6) Uani 1 1 d . U . . .
H26A H -0.207900 0.232400 0.942959 0.107 Uiso 1 1 calc R U . . .
H26B H -0.230110 0.315851 0.907058 0.107 Uiso 1 1 calc R U . . .
F27 F 0.2796(7) 0.3746(8) 0.8501(6) 0.097(4) Uani 1 1 d D . . . .
C27 C -0.1316(7) 0.2711(12) 0.8702(9) 0.101(7) Uani 1 1 d . U . . .
H27A H -0.131314 0.305944 0.826394 0.121 Uiso 1 1 calc R U . . .
H27B H -0.097865 0.294489 0.909349 0.121 Uiso 1 1 calc R U . . .
F28 F 0.3644(8) 0.4468(10) 0.8758(5) 0.106(6) Uani 1 1 d D . . . .
C28 C 0.0336(5) 0.2268(8) 0.8972(5) 0.033(4) Uani 1 1 d . U . . .
H28 H 0.010553 0.275301 0.918736 0.040 Uiso 1 1 calc R U . . .
F29 F 0.3214(10) 0.5243(8) 0.7998(8) 0.114(5) Uani 1 1 d D . . . .
C29 C 0.0306(7) 0.1697(9) 0.9525(5) 0.058(5) Uani 1 1 d . U . . .
H29A H -0.023620 0.158138 0.963093 0.070 Uiso 1 1 calc R U . . .
H29B H 0.054721 0.120484 0.935151 0.070 Uiso 1 1 calc R U . . .
F30 F 0.2609(10) 0.4790(13) 0.8796(6) 0.146(8) Uani 1 1 d D . . . .
C30 C 0.0684(5) 0.1953(8) 1.0161(5) 0.045(4) Uani 1 1 d . U . . .
H30A H 0.040835 0.241306 1.036064 0.053 Uiso 1 1 calc R U . . .
H30B H 0.067741 0.152827 1.053566 0.053 Uiso 1 1 calc R U . . .
F31 F 0.5426(5) 0.4382(7) 0.9303(6) 0.048(3) Uani 1 1 d D . . . .
C31 C 0.1414(7) 0.2156(9) 1.0039(6) 0.054(4) Uani 1 1 d . U . . .
H31A H 0.170670 0.168039 0.990306 0.065 Uiso 1 1 calc R U . . .
H31B H 0.165041 0.237285 1.049990 0.065 Uiso 1 1 calc R U . . .
F32 F 0.6293(6) 0.5080(6) 0.8992(5) 0.045(3) Uani 1 1 d D . . . .
C32 C 0.1462(7) 0.2699(8) 0.9494(5) 0.053(4) Uani 1 1 d . U . . .
H32A H 0.200820 0.279316 0.938758 0.063 Uiso 1 1 calc R U . . .
H32B H 0.123819 0.320304 0.965993 0.063 Uiso 1 1 calc R U . . .
F33 F 0.7036(5) 0.4259(7) 0.9339(4) 0.043(3) Uani 1 1 d D . . . .
C33 C 0.1079(7) 0.2451(9) 0.8859(5) 0.058(5) Uani 1 1 d . U . . .
H33A H 0.110019 0.287373 0.848269 0.070 Uiso 1 1 calc R U . . .
H33B H 0.134245 0.198259 0.866243 0.070 Uiso 1 1 calc R U . . .
F34 F 0.6184(6) 0.3573(6) 0.9623(5) 0.045(3) Uani 1 1 d D . . . .
C34 C 0.5143(6) 0.2068(6) 0.6893(5) 0.018(3) Uani 1 1 d . . . . .
F35 F 0.6292(6) 0.4616(8) 1.0003(5) 0.064(4) Uani 1 1 d D . . . .
C35 C 0.4638(6) 0.1818(7) 0.6446(5) 0.031(3) Uani 1 1 d . . . . .
H35 H 0.411200 0.201981 0.647810 0.037 Uiso 1 1 calc R U . . .
F36 F 0.7332(7) 0.3279(7) 0.6553(6) 0.071(4) Uani 1 1 d D . . . .
C36 C 0.4781(6) 0.1328(7) 0.5968(5) 0.024(3) Uani 1 1 d . . . . .
F37 F 0.6673(7) 0.4139(10) 0.6220(5) 0.092(5) Uani 1 1 d D . . . .
C37 C 0.5440(6) 0.1045(8) 0.5896(6) 0.043(4) Uani 1 1 d . . . . .
H37 H 0.554814 0.066175 0.550635 0.052 Uiso 1 1 calc R U . . .
F38 F 0.7191(9) 0.4850(7) 0.6974(6) 0.090(5) Uani 1 1 d D . . . .
C38 C 0.5945(6) 0.1272(7) 0.6340(5) 0.031(3) Uani 1 1 d . . . . .
F39 F 0.7852(6) 0.3993(10) 0.7305(5) 0.082(5) Uani 1 1 d D . . . .
C39 C 0.5790(6) 0.1771(7) 0.6833(5) 0.032(3) Uani 1 1 d . . . . .
H39 H 0.620066 0.193114 0.718473 0.039 Uiso 1 1 calc R U . . .
F40 F 0.7790(8) 0.4266(10) 0.6258(6) 0.098(5) Uani 1 1 d D . . . .
C40 C 0.4776(6) 0.2108(7) 0.8118(5) 0.023(3) Uani 1 1 d . . . . .
C41 C 0.4115(6) 0.1879(7) 0.8213(5) 0.028(3) Uani 1 1 d . . . . .
H41 H 0.369801 0.208486 0.789147 0.034 Uiso 1 1 calc R U . . .
C42 C 0.3957(6) 0.1383(7) 0.8715(5) 0.031(3) Uani 1 1 d . . . . .
C43 C 0.4459(6) 0.1131(7) 0.9121(5) 0.033(3) Uani 1 1 d . . . . .
H43 H 0.433820 0.076105 0.951737 0.040 Uiso 1 1 calc R U . . .
C44 C 0.5128(6) 0.1343(6) 0.9033(5) 0.022(3) Uani 1 1 d . . . . .
C45 C 0.5278(6) 0.1791(7) 0.8541(4) 0.029(3) Uani 1 1 d . . . . .
H45 H 0.581901 0.191717 0.846382 0.034 Uiso 1 1 calc R U . . .
C46 C 0.4368(5) 0.3175(6) 0.7281(5) 0.019(3) Uani 1 1 d . . . . .
C47 C 0.4297(5) 0.3452(6) 0.6654(4) 0.016(3) Uani 1 1 d . . . . .
H47 H 0.461431 0.323337 0.626577 0.020 Uiso 1 1 calc R U . . .
C48 C 0.3834(6) 0.4004(7) 0.6484(5) 0.031(3) Uani 1 1 d . . . . .
C49 C 0.3433(6) 0.4311(7) 0.6954(5) 0.038(4) Uani 1 1 d . . . . .
H49 H 0.307735 0.474274 0.682923 0.046 Uiso 1 1 calc R U . . .
C50 C 0.3503(6) 0.4041(8) 0.7615(5) 0.041(4) Uani 1 1 d . . . . .
C51 C 0.3947(5) 0.3495(7) 0.7764(5) 0.026(3) Uani 1 1 d . . . . .
H51 H 0.397895 0.329678 0.827295 0.031 Uiso 1 1 calc R U . . .
C52 C 0.5633(6) 0.3129(7) 0.7700(5) 0.023(3) Uani 1 1 d . . . . .
C53 C 0.5685(5) 0.3426(6) 0.8316(5) 0.016(3) Uani 1 1 d . . . . .
H53 H 0.532511 0.326378 0.869367 0.019 Uiso 1 1 calc R U . . .
C54 C 0.6197(6) 0.3943(7) 0.8477(5) 0.024(3) Uani 1 1 d . . . . .
C55 C 0.6654(6) 0.4162(7) 0.8022(5) 0.027(3) Uani 1 1 d . . . . .
H55 H 0.703913 0.456888 0.813920 0.033 Uiso 1 1 calc R U . . .
C56 C 0.6605(6) 0.3828(8) 0.7369(5) 0.040(4) Uani 1 1 d . . . . .
C57 C 0.6103(5) 0.3359(6) 0.7209(5) 0.022(3) Uani 1 1 d . . . . .
H57 H 0.605412 0.315349 0.670307 0.027 Uiso 1 1 calc R U . . .
S3 S 0.3064(3) 0.1106(4) 0.8802(3) 0.0381(17) Uani 1 1 d D . . . .
F3 F 0.3828(6) 0.1804(6) 0.5282(5) 0.050(3) Uani 1 1 d D . . . .
C3 C -0.0018(9) 0.4668(12) 0.8049(9) 0.100(6) Uani 1 1 d . U . . .
H3 H -0.017111 0.491847 0.852183 0.120 Uiso 1 1 calc R U . . .

loop_
_atom_site_aniso_label
_atom_site_aniso_U_11
_atom_site_aniso_U_22
_atom_site_aniso_U_33
_atom_site_aniso_U_23
_atom_site_aniso_U_13
_atom_site_aniso_U_12
P1 0.029(4) 0.038(5) 0.016(3) -0.005(3) 0.002(3) 0.005(4)
F1 0.055(8) 0.039(6) 0.054(6) -0.014(5) -0.010(6) -0.015(5)
C2 0.108(15) 0.073(11) 0.115(10) -0.025(12) 0.033(12) -0.015(11)
S4 0.038(4) 0.033(4) 0.028(3) 0.017(3) -0.013(3) -0.001(3)
F4 0.037(6) 0.059(9) 0.061(6) -0.026(6) -0.007(5) -0.018(6)
C4 0.113(15) 0.17(2) 0.080(11) -0.025(12) 0.040(11) 0.067(15)
S5 0.033(3) 0.034(4) 0.030(3) 0.010(3) 0.007(3) 0.014(4)
F5 0.057(7) 0.082(10) 0.056(6) -0.041(7) -0.026(6) -0.005(7)
C5 0.158(18) 0.19(2) 0.073(11) 0.037(13) 0.019(13) 0.037(17)
S6 0.092(6) 0.113(7) 0.037(4) -0.003(5) 0.020(4) 0.077(6)
F6 0.069(9) 0.049(9) 0.044(5) -0.012(5) -0.019(5) 0.036(7)
C6 0.138(16) 0.114(16) 0.061(10) 0.023(11) -0.006(11) -0.044(12)
S7 0.031(3) 0.041(4) 0.029(3) -0.010(3) 0.005(3) -0.012(4)
F7 0.060(8) 0.043(6) 0.062(7) -0.017(6) -0.005(6) 0.041(5)
C7 0.132(17) 0.060(15) 0.112(14) 0.008(12) -0.025(13) -0.023(13)
S8 0.054(5) 0.087(6) 0.039(4) -0.001(4) 0.013(3) -0.043(5)
F8 0.050(8) 0.088(11) 0.068(6) 0.003(6) 0.024(6) 0.034(8)
C8 0.036(9) 0.090(14) 0.029(7) 0.009(8) 0.015(6) 0.012(9)
F9 0.017(6) 0.073(7) 0.086(8) 0.001(7) 0.009(6) 0.023(5)
C9 0.059(11) 0.066(13) 0.041(8) 0.005(8) 0.007(7) 0.005(10)
F10 0.055(7) 0.102(11) 0.083(8) -0.047(9) -0.013(6) 0.049(7)
Rh1 0.058(2) 0.054(3) 0.0320(16) 0.0027(17) 0.0114(16) 0.006(2)
S1 0.044(4) 0.035(4) 0.034(3) -0.016(3) -0.017(3) -0.006(4)
C10 0.006(7) 0.097(13) 0.021(6) 0.003(7) -0.001(6) -0.017(8)
F11 0.027(7) 0.055(7) 0.093(8) 0.017(6) 0.013(7) 0.002(6)
C11 0.036(9) 0.136(16) 0.028(7) -0.014(9) 0.000(7) 0.015(10)
F12 0.020(6) 0.053(8) 0.061(5) 0.005(5) -0.007(5) -0.031(6)
C12 0.007(8) 0.140(17) 0.066(9) 0.011(11) -0.006(7) 0.003(9)
F13 0.034(7) 0.051(6) 0.075(7) 0.015(6) 0.010(6) -0.010(6)
C13 0.037(10) 0.140(17) 0.062(9) -0.045(10) -0.008(8) 0.031(11)
F14 0.048(8) 0.077(10) 0.053(5) 0.004(6) 0.024(5) -0.027(7)
C14 0.034(9) 0.132(15) 0.030(7) -0.023(9) -0.020(7) 0.002(10)
F15 0.034(6) 0.067(9) 0.077(7) -0.007(7) 0.015(5) -0.019(6)
C15 0.027(9) 0.128(16) 0.059(8) -0.047(10) -0.006(7) 0.025(10)
F16 0.039(6) 0.066(9) 0.037(5) 0.008(5) -0.012(4) -0.018(6)
C16 0.026(8) 0.048(10) 0.034(7) 0.008(7) 0.010(6) 0.001(7)
F17 0.062(8) 0.035(6) 0.057(6) 0.012(5) -0.001(6) -0.002(6)
C17 0.022(8) 0.096(14) 0.079(9) 0.041(10) -0.011(8) -0.012(9)
F18 0.039(7) 0.053(9) 0.058(5) 0.026(6) -0.004(5) 0.017(6)
C18 0.032(9) 0.117(15) 0.062(9) 0.036(10) -0.006(8) -0.007(10)
F19 0.028(6) 0.051(6) 0.040(5) 0.017(5) -0.020(5) -0.005(5)
C19 0.026(9) 0.124(16) 0.061(9) 0.013(10) -0.015(8) -0.032(10)
F20 0.047(7) 0.092(11) 0.057(6) 0.044(7) -0.014(6) 0.006(7)
C1 0.197(19) 0.064(11) 0.082(9) 0.028(10) -0.018(11) -0.060(11)
P2 0.021(4) 0.032(5) 0.025(3) -0.002(3) -0.001(3) -0.004(4)
F2 0.053(7) 0.055(9) 0.040(5) -0.007(5) -0.012(4) 0.012(6)
B1 0.008(6) 0.017(7) 0.022(5) 0.001(4) -0.001(4) -0.004(4)
S2 0.034(4) 0.055(5) 0.052(3) 0.000(4) -0.003(3) 0.029(4)
C20 0.045(10) 0.20(2) 0.046(9) 0.046(11) -0.011(8) 0.029(12)
F21 0.052(7) 0.051(6) 0.028(5) -0.001(5) -0.007(5) 0.019(6)
C21 0.019(8) 0.130(16) 0.058(8) 0.051(10) -0.003(7) -0.002(10)
F22 0.036(5) 0.063(9) 0.038(5) 0.005(6) -0.004(5) 0.017(6)
C22 0.029(8) 0.078(12) 0.029(6) 0.000(8) -0.010(6) 0.000(9)
F23 0.062(8) 0.034(6) 0.063(7) 0.005(5) 0.007(6) 0.015(6)
C23 0.030(9) 0.149(17) 0.090(11) -0.073(11) 0.008(9) -0.029(11)
F24 0.033(5) 0.050(9) 0.068(7) 0.033(7) 0.023(5) 0.020(6)
C24 0.053(11) 0.139(18) 0.075(10) -0.031(11) -0.001(9) -0.054(12)
F25 0.074(9) 0.084(10) 0.039(5) 0.025(6) 0.015(5) 0.045(9)
C25 0.008(8) 0.117(16) 0.080(10) 0.025(11) 0.001(8) 0.001(10)
F26 0.062(8) 0.177(16) 0.064(7) 0.006(9) 0.037(6) 0.073(9)
C26 0.034(10) 0.132(17) 0.103(12) -0.034(12) 0.003(10) 0.001(11)
F27 0.079(10) 0.153(11) 0.062(8) 0.023(8) 0.055(7) 0.080(8)
C27 0.023(9) 0.156(19) 0.124(13) -0.051(13) 0.026(9) 0.023(12)
F28 0.144(11) 0.139(14) 0.035(6) -0.050(8) -0.014(7) 0.086(10)
C28 0.007(7) 0.063(11) 0.029(6) 0.010(7) -0.003(6) -0.001(7)
F29 0.152(15) 0.091(9) 0.099(10) -0.028(8) 0.004(10) 0.070(9)
C29 0.031(8) 0.093(13) 0.052(8) 0.020(9) 0.010(7) -0.026(9)
F30 0.183(15) 0.211(17) 0.045(7) -0.010(9) 0.022(8) 0.159(15)
C30 0.013(7) 0.095(13) 0.026(6) 0.024(7) -0.008(6) 0.001(8)
F31 0.035(5) 0.038(8) 0.071(7) -0.030(6) 0.016(5) -0.019(5)
C31 0.041(9) 0.079(13) 0.044(8) 0.015(8) 0.004(7) 0.015(9)
F32 0.043(7) 0.032(6) 0.063(6) -0.021(5) 0.018(6) -0.011(5)
C32 0.036(9) 0.072(12) 0.050(8) 0.016(8) -0.002(7) -0.025(9)
F33 0.032(5) 0.065(9) 0.030(5) -0.010(6) -0.005(4) -0.013(5)
C33 0.046(10) 0.100(14) 0.028(7) 0.017(8) 0.010(7) -0.015(9)
F34 0.053(7) 0.052(7) 0.031(5) -0.005(5) 0.002(5) -0.016(6)
C34 0.023(6) 0.007(7) 0.024(5) 0.003(4) 0.001(4) -0.003(5)
F35 0.050(8) 0.097(10) 0.044(5) -0.042(6) 0.000(5) -0.013(8)
C35 0.035(7) 0.033(8) 0.024(6) -0.004(5) -0.008(5) -0.007(6)
F36 0.053(9) 0.108(8) 0.054(7) -0.024(7) 0.027(6) -0.039(7)
C36 0.026(5) 0.020(7) 0.025(5) 0.002(5) -0.002(5) -0.001(5)
F37 0.101(9) 0.127(13) 0.048(6) 0.041(8) -0.002(6) -0.072(9)
C37 0.021(6) 0.072(11) 0.037(6) -0.004(7) -0.005(5) 0.003(6)
F38 0.141(14) 0.078(8) 0.054(7) 0.007(7) 0.048(8) -0.046(8)
C38 0.025(5) 0.034(8) 0.034(6) -0.001(5) -0.004(4) 0.010(5)
F39 0.051(7) 0.137(14) 0.059(6) -0.022(8) 0.011(6) -0.046(8)
C39 0.018(6) 0.039(9) 0.040(6) -0.006(6) 0.002(5) -0.004(6)
F40 0.094(10) 0.135(14) 0.069(7) -0.013(9) 0.044(7) -0.060(11)
C40 0.016(5) 0.029(8) 0.022(5) 0.005(5) -0.003(4) -0.004(5)
C41 0.015(5) 0.038(9) 0.032(6) 0.010(5) 0.003(5) 0.003(6)
C42 0.021(5) 0.041(9) 0.031(6) 0.012(5) -0.002(4) -0.009(5)
C43 0.024(5) 0.045(10) 0.032(6) 0.011(6) -0.003(5) -0.001(6)
C44 0.025(5) 0.019(7) 0.021(5) -0.004(4) -0.005(4) -0.002(5)
C45 0.017(6) 0.048(9) 0.022(6) 0.010(5) -0.003(5) 0.007(6)
C46 0.012(6) 0.024(7) 0.022(5) 0.000(4) 0.004(4) 0.008(5)
C47 0.005(6) 0.025(8) 0.019(4) -0.002(5) -0.001(4) -0.008(5)
C48 0.031(7) 0.037(8) 0.026(5) 0.006(5) 0.002(4) 0.007(6)
C49 0.034(8) 0.050(10) 0.030(5) -0.003(6) -0.002(5) 0.015(7)
C50 0.032(7) 0.065(10) 0.026(5) 0.000(5) 0.003(5) 0.030(7)
C51 0.015(7) 0.032(8) 0.032(5) -0.002(5) 0.015(5) 0.006(5)
C52 0.016(6) 0.029(8) 0.023(5) -0.002(4) -0.001(4) -0.017(5)
C53 0.013(6) 0.014(7) 0.021(5) -0.002(5) 0.001(4) -0.004(5)
C54 0.022(6) 0.023(7) 0.029(5) -0.008(5) 0.004(4) -0.013(5)
C55 0.016(6) 0.038(9) 0.028(5) 0.001(5) -0.003(4) -0.019(6)
C56 0.039(7) 0.059(9) 0.024(5) -0.004(5) 0.001(5) -0.032(6)
C57 0.017(6) 0.031(8) 0.020(5) -0.003(5) 0.009(4) -0.010(5)
S3 0.018(3) 0.039(4) 0.058(3) 0.003(4) -0.001(3) -0.015(3)
F3 0.057(8) 0.052(6) 0.040(6) -0.011(5) -0.021(5) 0.013(6)
C3 0.077(13) 0.123(16) 0.100(12) -0.021(12) -0.007(11) -0.007(13)

loop_
_atom_type_symbol
_atom_type_description
_atom_type_scat_dispersion_real
_atom_type_scat_dispersion_imag
_atom_type_scat_source
C C 0.0000 0.0000 'International Tables Vol C Tables 4.3.1.1 and 4.3.2.2'
H H 0.0000 0.0000 'International Tables Vol C Tables 4.3.1.1 and 4.3.2.2'
B B 0.0000 0.0000 'International Tables Vol C Tables 4.3.1.1 and 4.3.2.2'
F F 0.0000 0.0000 'International Tables Vol C Tables 4.3.1.1 and 4.3.2.2'
P P 0.0000 0.0000 'International Tables Vol C Tables 4.3.1.1 and 4.3.2.2'
S S 0.0000 0.0000 'International Tables Vol C Tables 4.3.1.1 and 4.3.2.2'
Rh Rh 0.0000 0.0000 'International Tables Vol C Tables 4.3.1.1 and 4.3.2.2'

loop_
_geom_angle_atom_site_label_1
_geom_angle_atom_site_label_2
_geom_angle_atom_site_label_3
_geom_angle
_geom_angle_site_symmetry_1
_geom_angle_site_symmetry_3
_geom_angle_publ_flag
C10 P1 C8 108.1(7) . . ?
C10 P1 C16 106.5(5) . . ?
C8 P1 C16 104.2(7) . . ?
C10 P1 Rh1 110.3(6) . . ?
C8 P1 Rh1 111.3(5) . . ?
C16 P1 Rh1 116.1(5) . . ?
C3 C2 C1 104.8(14) . . ?
C3 C2 Rh1 123.5(14) . . ?
C1 C2 Rh1 69.9(9) . . ?
C3 C2 H2B 110.8 . . ?
C1 C2 H2B 110.8 . . ?
Rh1 C2 H2B 123.9 . . ?
C3 C2 H2A 110.8 . . ?
C1 C2 H2A 110.8 . . ?
Rh1 C2 H2A 40.9 . . ?
H2B C2 H2A 108.9 . . ?
F17 S4 F20 86.9(8) . . ?
F17 S4 F19 174.9(6) . . ?
F20 S4 F19 88.4(7) . . ?
F17 S4 F16 88.4(7) . . ?
F20 S4 F16 88.8(7) . . ?
F19 S4 F16 89.7(7) . . ?
F17 S4 F18 91.4(8) . . ?
F20 S4 F18 87.3(7) . . ?
F19 S4 F18 90.2(7) . . ?
F16 S4 F18 176.2(7) . . ?
F17 S4 C44 92.5(6) . . ?
F20 S4 C44 179.4(8) . . ?
F19 S4 C44 92.2(6) . . ?
F16 S4 C44 90.9(6) . . ?
F18 S4 C44 92.9(5) . . ?
C3 C4 C5 109.5(14) . . ?
C3 C4 H4A 109.8 . . ?
C5 C4 H4A 109.8 . . ?
C3 C4 H4B 109.8 . . ?
C5 C4 H4B 109.8 . . ?
H4A C4 H4B 108.2 . . ?
F22 S5 F25 87.2(7) . . ?
F22 S5 F24 175.1(7) . . ?
F25 S5 F24 88.0(7) . . ?
F22 S5 F23 89.6(8) . . ?
F25 S5 F23 89.1(8) . . ?
F24 S5 F23 91.0(8) . . ?
F22 S5 F21 89.4(7) . . ?
F25 S5 F21 86.5(7) . . ?
F24 S5 F21 89.6(7) . . ?
F23 S5 F21 175.5(7) . . ?
F22 S5 C48 91.8(6) . . ?
F25 S5 C48 178.8(8) . . ?
F24 S5 C48 93.0(6) . . ?
F23 S5 C48 91.5(7) . . ?
F21 S5 C48 93.0(6) . . ?
C6 C5 C4 98.6(15) . . ?
C6 C5 H5B 112.1 . . ?
C4 C5 H5B 112.1 . . ?
C6 C5 H5A 112.1 . . ?
C4 C5 H5A 112.1 . . ?
H5B C5 H5A 109.7 . . ?
F30 S6 F27 85.3(12) . . ?
F30 S6 F26 87.8(9) . . ?
F27 S6 F26 88.8(11) . . ?
F30 S6 F28 85.5(9) . . ?
F27 S6 F28 89.6(11) . . ?
F26 S6 F28 173.2(8) . . ?
F30 S6 F29 89.5(13) . . ?
F27 S6 F29 174.3(10) . . ?
F26 S6 F29 88.5(11) . . ?
F28 S6 F29 92.4(12) . . ?
F30 S6 C50 175.5(13) . . ?
F27 S6 C50 90.2(8) . . ?
F26 S6 C50 91.9(7) . . ?
F28 S6 C50 94.8(7) . . ?
F29 S6 C50 94.9(9) . . ?
C1 C6 C5 104.1(18) . . ?
C1 C6 C7 101.9(17) . . ?
C5 C6 C7 103.0(13) . . ?
C1 C6 H6 115.4 . . ?
C5 C6 H6 115.4 . . ?
C7 C6 H6 115.4 . . ?
F35 S7 F33 85.8(6) . . ?
F35 S7 F34 86.2(8) . . ?
F33 S7 F34 89.3(7) . . ?
F35 S7 F32 90.9(8) . . ?
F33 S7 F32 90.5(7) . . ?
F34 S7 F32 177.1(7) . . ?
F35 S7 F31 89.8(7) . . ?
F33 S7 F31 175.5(7) . . ?
F34 S7 F31 89.2(7) . . ?
F32 S7 F31 90.8(7) . . ?
F35 S7 C54 177.7(8) . . ?
F33 S7 C54 92.6(6) . . ?
F34 S7 C54 92.1(6) . . ?
F32 S7 C54 90.7(6) . . ?
F31 S7 C54 91.7(6) . . ?
C6 C7 C3 100.8(16) . . ?
C6 C7 H7B 111.6 . . ?
C3 C7 H7B 111.6 . . ?
C6 C7 H7A 111.6 . . ?
C3 C7 H7A 111.6 . . ?
H7B C7 H7A 109.4 . . ?
F36 S8 F38 176.2(9) . . ?
F36 S8 F37 88.1(10) . . ?
F38 S8 F37 92.2(10) . . ?
F36 S8 F40 87.6(9) . . ?
F38 S8 F40 88.7(10) . . ?
F37 S8 F40 88.4(8) . . ?
F36 S8 F39 92.0(9) . . ?
F38 S8 F39 87.4(10) . . ?
F37 S8 F39 176.1(8) . . ?
F40 S8 F39 87.7(8) . . ?
F36 S8 C56 93.0(8) . . ?
F38 S8 C56 90.8(8) . . ?
F37 S8 C56 90.9(7) . . ?
F40 S8 C56 179.1(11) . . ?
F39 S8 C56 93.0(6) . . ?
C9 C8 P1 110.6(10) . . ?
C9 C8 H8A 109.5 . . ?
P1 C8 H8A 109.5 . . ?
C9 C8 H8B 109.5 . . ?
P1 C8 H8B 109.5 . . ?
H8A C8 H8B 108.1 . . ?
C8 C9 P2 111.7(10) . . ?
C8 C9 H9A 109.3 . . ?
P2 C9 H9A 109.3 . . ?
C8 C9 H9B 109.3 . . ?
P2 C9 H9B 109.3 . . ?
H9A C9 H9B 107.9 . . ?
P2 Rh1 P1 86.0(3) . . ?
P2 Rh1 C2 115.1(5) . . ?
P1 Rh1 C2 155.0(5) . . ?
P2 Rh1 C1 154.8(6) . . ?
P1 Rh1 C1 115.1(5) . . ?
C2 Rh1 C1 41.3(6) . . ?
F3 S1 F5 86.9(8) . . ?
F3 S1 F2 90.3(7) . . ?
F5 S1 F2 88.9(7) . . ?
F3 S1 F1 174.3(6) . . ?
F5 S1 F1 88.2(8) . . ?
F2 S1 F1 86.6(7) . . ?
F3 S1 F4 91.3(8) . . ?
F5 S1 F4 87.7(7) . . ?
F2 S1 F4 176.2(7) . . ?
F1 S1 F4 91.5(8) . . ?
F3 S1 C36 92.2(6) . . ?
F5 S1 C36 178.9(8) . . ?
F2 S1 C36 90.6(6) . . ?
F1 S1 C36 92.7(6) . . ?
F4 S1 C36 92.9(6) . . ?
C15 C10 C11 109.5(11) . . ?
C15 C10 P1 117.2(10) . . ?
C11 C10 P1 113.2(8) . . ?
C15 C10 H10 105.3 . . ?
C11 C10 H10 105.3 . . ?
P1 C10 H10 105.3 . . ?
C12 C11 C10 110.7(10) . . ?
C12 C11 H11A 109.5 . . ?
C10 C11 H11A 109.5 . . ?
C12 C11 H11B 109.5 . . ?
C10 C11 H11B 109.5 . . ?
H11A C11 H11B 108.1 . . ?
C13 C12 C11 114.4(14) . . ?
C13 C12 H12A 108.7 . . ?
C11 C12 H12A 108.7 . . ?
C13 C12 H12B 108.7 . . ?
C11 C12 H12B 108.7 . . ?
H12A C12 H12B 107.6 . . ?
C12 C13 C14 114.2(12) . . ?
C12 C13 H13A 108.7 . . ?
C14 C13 H13A 108.7 . . ?
C12 C13 H13B 108.7 . . ?
C14 C13 H13B 108.7 . . ?
H13A C13 H13B 107.6 . . ?
C13 C14 C15 109.7(11) . . ?
C13 C14 H14A 109.7 . . ?
C15 C14 H14A 109.7 . . ?
C13 C14 H14B 109.7 . . ?
C15 C14 H14B 109.7 . . ?
H14A C14 H14B 108.2 . . ?
C10 C15 C14 110.5(13) . . ?
C10 C15 H15A 109.5 . . ?
C14 C15 H15A 109.5 . . ?
C10 C15 H15B 109.6 . . ?
C14 C15 H15B 109.6 . . ?
H15A C15 H15B 108.1 . . ?
C17 C16 C21 109.2(12) . . ?
C17 C16 P1 110.1(10) . . ?
C21 C16 P1 110.1(8) . . ?
C17 C16 H16 109.1 . . ?
C21 C16 H16 109.1 . . ?
P1 C16 H16 109.1 . . ?
C16 C17 C18 111.4(12) . . ?
C16 C17 H17A 109.3 . . ?
C18 C17 H17A 109.3 . . ?
C16 C17 H17B 109.4 . . ?
C18 C17 H17B 109.3 . . ?
H17A C17 H17B 108.0 . . ?
C19 C18 C17 115.4(12) . . ?
C19 C18 H18A 108.4 . . ?
C17 C18 H18A 108.4 . . ?
C19 C18 H18B 108.4 . . ?
C17 C18 H18B 108.4 . . ?
H18A C18 H18B 107.5 . . ?
C18 C19 C20 112.7(13) . . ?
C18 C19 H19A 109.0 . . ?
C20 C19 H19A 109.0 . . ?
C18 C19 H19B 109.1 . . ?
C20 C19 H19B 109.0 . . ?
H19A C19 H19B 107.8 . . ?
C6 C1 C2 102.2(14) . . ?
C6 C1 Rh1 121.1(15) . . ?
C2 C1 Rh1 68.8(8) . . ?
C6 C1 H1A 111.3 . . ?
C2 C1 H1A 111.3 . . ?
Rh1 C1 H1A 42.5 . . ?
C6 C1 H1B 111.3 . . ?
C2 C1 H1B 111.3 . . ?
Rh1 C1 H1B 126.4 . . ?
H1A C1 H1B 109.2 . . ?
C28 P2 C9 108.0(7) . . ?
C28 P2 C22 105.0(6) . . ?
C9 P2 C22 104.8(8) . . ?
C28 P2 Rh1 112.3(5) . . ?
C9 P2 Rh1 111.5(5) . . ?
C22 P2 Rh1 114.7(5) . . ?
C34 B1 C40 105.7(10) . . ?
C34 B1 C46 112.5(8) . . ?
C40 B1 C46 112.4(9) . . ?
C34 B1 C52 113.9(9) . . ?
C40 B1 C52 109.9(7) . . ?
C46 B1 C52 102.6(10) . . ?
F8 S2 F10 88.6(8) . . ?
F8 S2 F7 92.2(8) . . ?
F10 S2 F7 87.3(9) . . ?
F8 S2 F6 175.8(8) . . ?
F10 S2 F6 87.7(7) . . ?
F7 S2 F6 89.6(7) . . ?
F8 S2 F9 87.5(9) . . ?
F10 S2 F9 88.0(8) . . ?
F7 S2 F9 175.3(8) . . ?
F6 S2 F9 90.4(8) . . ?
F8 S2 C38 90.3(6) . . ?
F10 S2 C38 178.9(8) . . ?
F7 S2 C38 92.9(7) . . ?
F6 S2 C38 93.4(6) . . ?
F9 S2 C38 91.8(7) . . ?
C19 C20 C21 112.7(14) . . ?
C19 C20 H20A 109.0 . . ?
C21 C20 H20A 109.0 . . ?
C19 C20 H20B 109.0 . . ?
C21 C20 H20B 109.0 . . ?
H20A C20 H20B 107.8 . . ?
C16 C21 C20 109.6(11) . . ?
C16 C21 H21A 109.8 . . ?
C20 C21 H21A 109.8 . . ?
C16 C21 H21B 109.8 . . ?
C20 C21 H21B 109.8 . . ?
H21A C21 H21B 108.2 . . ?
C23 C22 C27 109.0(13) . . ?
C23 C22 P2 113.5(9) . . ?
C27 C22 P2 106.4(11) . . ?
C23 C22 H22 109.3 . . ?
C27 C22 H22 109.3 . . ?
P2 C22 H22 109.3 . . ?
C24 C23 C22 110.6(12) . . ?
C24 C23 H23A 109.5 . . ?
C22 C23 H23A 109.5 . . ?
C24 C23 H23B 109.5 . . ?
C22 C23 H23B 109.5 . . ?
H23A C23 H23B 108.1 . . ?
C23 C24 C25 109.2(15) . . ?
C23 C24 H24A 109.8 . . ?
C25 C24 H24A 109.8 . . ?
C23 C24 H24B 109.8 . . ?
C25 C24 H24B 109.8 . . ?
H24A C24 H24B 108.3 . . ?
C26 C25 C24 109.3(13) . . ?
C26 C25 H25A 109.8 . . ?
C24 C25 H25A 109.8 . . ?
C26 C25 H25B 109.8 . . ?
C24 C25 H25B 109.8 . . ?
H25A C25 H25B 108.3 . . ?
C25 C26 C27 112.6(13) . . ?
C25 C26 H26A 109.1 . . ?
C27 C26 H26A 109.1 . . ?
C25 C26 H26B 109.1 . . ?
C27 C26 H26B 109.1 . . ?
H26A C26 H26B 107.8 . . ?
C22 C27 C26 107.9(16) . . ?
C22 C27 H27A 110.1 . . ?
C26 C27 H27A 110.1 . . ?
C22 C27 H27B 110.1 . . ?
C26 C27 H27B 110.1 . . ?
H27A C27 H27B 108.5 . . ?
C33 C28 C29 108.9(10) . . ?
C33 C28 P2 114.7(8) . . ?
C29 C28 P2 115.6(9) . . ?
C33 C28 H28 105.5 . . ?
C29 C28 H28 105.5 . . ?
P2 C28 H28 105.5 . . ?
C30 C29 C28 110.7(12) . . ?
C30 C29 H29A 109.5 . . ?
C28 C29 H29A 109.5 . . ?
C30 C29 H29B 109.5 . . ?
C28 C29 H29B 109.5 . . ?
H29A C29 H29B 108.1 . . ?
C31 C30 C29 111.9(10) . . ?
C31 C30 H30A 109.2 . . ?
C29 C30 H30A 109.2 . . ?
C31 C30 H30B 109.2 . . ?
C29 C30 H30B 109.2 . . ?
H30A C30 H30B 107.9 . . ?
C30 C31 C32 111.9(11) . . ?
C30 C31 H31A 109.2 . . ?
C32 C31 H31A 109.2 . . ?
C30 C31 H31B 109.2 . . ?
C32 C31 H31B 109.2 . . ?
H31A C31 H31B 107.9 . . ?
C31 C32 C33 111.3(12) . . ?
C31 C32 H32A 109.4 . . ?
C33 C32 H32A 109.4 . . ?
C31 C32 H32B 109.4 . . ?
C33 C32 H32B 109.4 . . ?
H32A C32 H32B 108.0 . . ?
C28 C33 C32 112.7(10) . . ?
C28 C33 H33A 109.1 . . ?
C32 C33 H33A 109.1 . . ?
C28 C33 H33B 109.1 . . ?
C32 C33 H33B 109.1 . . ?
H33A C33 H33B 107.8 . . ?
C39 C34 C35 115.4(11) . . ?
C39 C34 B1 121.4(10) . . ?
C35 C34 B1 122.9(10) . . ?
C36 C35 C34 122.0(12) . . ?
C36 C35 H35 119.0 . . ?
C34 C35 H35 119.0 . . ?
C35 C36 C37 122.4(11) . . ?
C35 C36 S1 119.1(9) . . ?
C37 C36 S1 118.5(9) . . ?
C36 C37 C38 116.7(12) . . ?
C36 C37 H37 121.6 . . ?
C38 C37 H37 121.7 . . ?
C37 C38 C39 120.3(12) . . ?
C37 C38 S2 120.4(10) . . ?
C39 C38 S2 119.2(9) . . ?
C34 C39 C38 123.1(11) . . ?
C34 C39 H39 118.5 . . ?
C38 C39 H39 118.5 . . ?
C41 C40 C45 114.5(11) . . ?
C41 C40 B1 122.4(9) . . ?
C45 C40 B1 122.3(10) . . ?
C40 C41 C42 122.0(11) . . ?
C40 C41 H41 119.0 . . ?
C42 C41 H41 119.0 . . ?
C43 C42 C41 120.0(11) . . ?
C43 C42 S3 120.9(10) . . ?
C41 C42 S3 119.0(9) . . ?
C42 C43 C44 119.3(12) . . ?
C42 C43 H43 120.3 . . ?
C44 C43 H43 120.4 . . ?
C45 C44 C43 120.3(11) . . ?
C45 C44 S4 119.5(9) . . ?
C43 C44 S4 120.2(9) . . ?
C44 C45 C40 123.7(11) . . ?
C44 C45 H45 118.2 . . ?
C40 C45 H45 118.2 . . ?
C47 C46 C51 115.1(10) . . ?
C47 C46 B1 122.3(9) . . ?
C51 C46 B1 121.9(8) . . ?
C46 C47 C48 123.5(10) . . ?
C46 C47 H47 118.2 . . ?
C48 C47 H47 118.2 . . ?
C49 C48 C47 120.9(10) . . ?
C49 C48 S5 119.6(10) . . ?
C47 C48 S5 119.4(9) . . ?
C48 C49 C50 116.9(12) . . ?
C48 C49 H49 121.5 . . ?
C50 C49 H49 121.5 . . ?
C51 C50 C49 121.0(11) . . ?
C51 C50 S6 121.5(9) . . ?
C49 C50 S6 117.4(10) . . ?
C50 C51 C46 122.6(10) . . ?
C50 C51 H51 118.7 . . ?
C46 C51 H51 118.7 . . ?
C53 C52 C57 118.3(10) . . ?
C53 C52 B1 121.2(10) . . ?
C57 C52 B1 119.9(8) . . ?
C52 C53 C54 121.4(10) . . ?
C52 C53 H53 119.3 . . ?
C54 C53 H53 119.3 . . ?
C55 C54 C53 121.3(9) . . ?
C55 C54 S7 119.3(9) . . ?
C53 C54 S7 119.4(8) . . ?
C54 C55 C56 116.8(11) . . ?
C54 C55 H55 121.6 . . ?
C56 C55 H55 121.6 . . ?
C57 C56 C55 121.8(11) . . ?
C57 C56 S8 120.4(9) . . ?
C55 C56 S8 117.9(9) . . ?
C56 C57 C52 120.2(9) . . ?
C56 C57 H57 119.9 . . ?
C52 C57 H57 119.9 . . ?
F11 S3 F14 89.4(8) . . ?
F11 S3 F13 175.5(8) . . ?
F14 S3 F13 93.1(8) . . ?
F11 S3 F15 87.3(8) . . ?
F14 S3 F15 87.6(7) . . ?
F13 S3 F15 89.1(8) . . ?
F11 S3 F12 87.0(8) . . ?
F14 S3 F12 174.9(8) . . ?
F13 S3 F12 90.2(7) . . ?
F15 S3 F12 88.6(6) . . ?
F11 S3 C42 92.3(7) . . ?
F14 S3 C42 91.6(6) . . ?
F13 S3 C42 91.3(7) . . ?
F15 S3 C42 179.2(8) . . ?
F12 S3 C42 92.2(6) . . ?
C2 C3 C4 104.0(18) . . ?
C2 C3 C7 99.9(13) . . ?
C4 C3 C7 95.9(16) . . ?
C2 C3 H3 117.8 . . ?
C4 C3 H3 117.8 . . ?
C7 C3 H3 117.8 . . ?

loop_
_geom_bond_atom_site_label_1
_geom_bond_atom_site_label_2
_geom_bond_distance
_geom_bond_site_symmetry_2
_geom_bond_publ_flag
P1 C10 1.807(10) . ?
P1 C8 1.820(16) . ?
P1 C16 1.876(13) . ?
P1 Rh1 2.229(7) . ?
F1 S1 1.590(11) . ?
C2 C3 1.53(2) . ?
C2 C1 1.74(2) . ?
C2 Rh1 2.46(2) . ?
C2 H2B 1.1100 . ?
C2 H2A 1.1100 . ?
S4 F17 1.578(10) . ?
S4 F20 1.576(10) . ?
S4 F19 1.579(10) . ?
S4 F16 1.589(10) . ?
S4 F18 1.595(10) . ?
S4 C44 1.810(12) . ?
F4 S1 1.591(10) . ?
C4 C3 1.60(2) . ?
C4 C5 1.67(2) . ?
C4 H4A 1.1100 . ?
C4 H4B 1.1100 . ?
S5 F22 1.562(10) . ?
S5 F25 1.573(10) . ?
S5 F24 1.575(10) . ?
S5 F23 1.574(11) . ?
S5 F21 1.586(10) . ?
S5 C48 1.798(11) . ?
F5 S1 1.572(10) . ?
C5 C6 1.65(3) . ?
C5 H5B 1.1100 . ?
C5 H5A 1.1100 . ?
S6 F30 1.552(11) . ?
S6 F27 1.558(13) . ?
S6 F26 1.561(11) . ?
S6 F28 1.567(11) . ?
S6 F29 1.587(13) . ?
S6 C50 1.780(13) . ?
F6 S2 1.583(9) . ?
C6 C1 1.52(2) . ?
C6 C7 1.57(3) . ?
C6 H6 1.1200 . ?
S7 F35 1.556(9) . ?
S7 F33 1.564(10) . ?
S7 F34 1.571(10) . ?
S7 F32 1.578(10) . ?
S7 F31 1.589(10) . ?
S7 C54 1.798(11) . ?
F7 S2 1.580(11) . ?
C7 C3 1.61(2) . ?
C7 H7B 1.1100 . ?
C7 H7A 1.1100 . ?
S8 F36 1.559(12) . ?
S8 F38 1.563(12) . ?
S8 F37 1.570(11) . ?
S8 F40 1.577(11) . ?
S8 F39 1.583(10) . ?
S8 C56 1.808(13) . ?
F8 S2 1.548(10) . ?
C8 C9 1.572(16) . ?
C8 H8A 1.1100 . ?
C8 H8B 1.1100 . ?
F9 S2 1.583(11) . ?
C9 P2 1.807(16) . ?
C9 H9A 1.1100 . ?
C9 H9B 1.1100 . ?
F10 S2 1.569(11) . ?
Rh1 P2 2.222(7) . ?
Rh1 C1 2.479(19) . ?
S1 F3 1.569(10) . ?
S1 F2 1.579(10) . ?
S1 C36 1.840(12) . ?
C10 C15 1.501(18) . ?
C10 C11 1.541(16) . ?
C10 H10 1.1200 . ?
F11 S3 1.558(11) . ?
C11 C12 1.513(15) . ?
C11 H11A 1.1100 . ?
C11 H11B 1.1100 . ?
F12 S3 1.573(9) . ?
C12 C13 1.461(19) . ?
C12 H12A 1.1100 . ?
C12 H12B 1.1100 . ?
F13 S3 1.562(11) . ?
C13 C14 1.500(17) . ?
C13 H13A 1.1100 . ?
C13 H13B 1.1100 . ?
F14 S3 1.562(10) . ?
C14 C15 1.556(16) . ?
C14 H14A 1.1100 . ?
C14 H14B 1.1100 . ?
F15 S3 1.575(10) . ?
C15 H15A 1.1100 . ?
C15 H15B 1.1100 . ?
C16 C17 1.496(17) . ?
C16 C21 1.525(15) . ?
C16 H16 1.1200 . ?
C17 C18 1.579(17) . ?
C17 H17A 1.1100 . ?
C17 H17B 1.1100 . ?
C18 C19 1.429(15) . ?
C18 H18A 1.1100 . ?
C18 H18B 1.1100 . ?
C19 C20 1.43(2) . ?
C19 H19A 1.1100 . ?
C19 H19B 1.1100 . ?
C1 H1A 1.1100 . ?
C1 H1B 1.1100 . ?
P2 C28 1.788(11) . ?
P2 C22 1.866(14) . ?
B1 C34 1.620(16) . ?
B1 C40 1.655(15) . ?
B1 C46 1.654(16) . ?
B1 C52 1.665(15) . ?
S2 C38 1.779(13) . ?
C20 C21 1.593(18) . ?
C20 H20A 1.1100 . ?
C20 H20B 1.1100 . ?
C21 H21A 1.1100 . ?
C21 H21B 1.1100 . ?
C22 C23 1.510(16) . ?
C22 C27 1.54(2) . ?
C22 H22 1.1200 . ?
C23 C24 1.515(19) . ?
C23 H23A 1.1100 . ?
C23 H23B 1.1100 . ?
C24 C25 1.59(2) . ?
C24 H24A 1.1100 . ?
C24 H24B 1.1100 . ?
C25 C26 1.493(19) . ?
C25 H25A 1.1100 . ?
C25 H25B 1.1100 . ?
C26 C27 1.63(2) . ?
C26 H26A 1.1100 . ?
C26 H26B 1.1100 . ?
C27 H27A 1.1100 . ?
C27 H27B 1.1100 . ?
C28 C33 1.516(16) . ?
C28 C29 1.563(17) . ?
C28 H28 1.1200 . ?
C29 C30 1.546(15) . ?
C29 H29A 1.1100 . ?
C29 H29B 1.1100 . ?
C30 C31 1.506(16) . ?
C30 H30A 1.1100 . ?
C30 H30B 1.1100 . ?
C31 C32 1.518(17) . ?
C31 H31A 1.1100 . ?
C31 H31B 1.1100 . ?
C32 C33 1.544(16) . ?
C32 H32A 1.1100 . ?
C32 H32B 1.1100 . ?
C33 H33A 1.1100 . ?
C33 H33B 1.1100 . ?
C34 C39 1.393(15) . ?
C34 C35 1.403(14) . ?
C35 C36 1.382(15) . ?
C35 H35 1.1000 . ?
C36 C37 1.407(16) . ?
C37 C38 1.386(15) . ?
C37 H37 1.1000 . ?
C38 C39 1.420(16) . ?
C39 H39 1.1000 . ?
C40 C41 1.380(15) . ?
C40 C45 1.418(14) . ?
C41 C42 1.429(15) . ?
C41 H41 1.1000 . ?
C42 C43 1.351(15) . ?
C42 S3 1.834(13) . ?
C43 C44 1.385(15) . ?
C43 H43 1.1000 . ?
C44 C45 1.352(15) . ?
C45 H45 1.1000 . ?
C46 C47 1.379(13) . ?
C46 C51 1.434(14) . ?
C47 C48 1.422(15) . ?
C47 H47 1.1000 . ?
C48 C49 1.381(15) . ?
C49 C50 1.439(15) . ?
C49 H49 1.1000 . ?
C50 C51 1.381(16) . ?
C51 H51 1.1000 . ?
C52 C53 1.371(13) . ?
C52 C57 1.444(14) . ?
C53 C54 1.434(15) . ?
C53 H53 1.1000 . ?
C54 C55 1.368(14) . ?
C55 C56 1.470(15) . ?
C55 H55 1.1000 . ?
C56 C57 1.358(15) . ?
C57 H57 1.1000 . ?
C3 H3 1.1200 . ?

loop_
_geom_torsion_atom_site_label_1
_geom_torsion_atom_site_label_2
_geom_torsion_atom_site_label_3
_geom_torsion_atom_site_label_4
_geom_torsion
_geom_torsion_site_symmetry_1
_geom_torsion_site_symmetry_2
_geom_torsion_site_symmetry_3
_geom_torsion_site_symmetry_4
_geom_torsion_publ_flag
C3 C4 C5 C6 6(2) . . . . ?
C4 C5 C6 C1 -78(2) . . . . ?
C4 C5 C6 C7 29(2) . . . . ?
C1 C6 C7 C3 54.0(17) . . . . ?
C5 C6 C7 C3 -53.7(17) . . . . ?
C10 P1 C8 C9 -147.9(9) . . . . ?
C16 P1 C8 C9 99.2(10) . . . . ?
Rh1 P1 C8 C9 -26.7(11) . . . . ?
P1 C8 C9 P2 32.7(14) . . . . ?
C8 P1 C10 C15 -56.5(13) . . . . ?
C16 P1 C10 C15 55.0(13) . . . . ?
Rh1 P1 C10 C15 -178.3(10) . . . . ?
C8 P1 C10 C11 72.5(14) . . . . ?
C16 P1 C10 C11 -176.1(12) . . . . ?
Rh1 P1 C10 C11 -49.3(13) . . . . ?
C15 C10 C11 C12 -55.9(19) . . . . ?
P1 C10 C11 C12 171.3(12) . . . . ?
C10 C11 C12 C13 51(2) . . . . ?
C11 C12 C13 C14 -50(2) . . . . ?
C12 C13 C14 C15 52(2) . . . . ?
C11 C10 C15 C14 59.8(17) . . . . ?
P1 C10 C15 C14 -169.5(10) . . . . ?
C13 C14 C15 C10 -57.3(19) . . . . ?
C10 P1 C16 C17 50.5(12) . . . . ?
C8 P1 C16 C17 164.6(10) . . . . ?
Rh1 P1 C16 C17 -72.7(10) . . . . ?
C10 P1 C16 C21 171.0(11) . . . . ?
C8 P1 C16 C21 -74.9(12) . . . . ?
Rh1 P1 C16 C21 47.8(12) . . . . ?
C21 C16 C17 C18 53.0(17) . . . . ?
P1 C16 C17 C18 174.1(11) . . . . ?
C16 C17 C18 C19 -51(2) . . . . ?
C17 C18 C19 C20 50(2) . . . . ?
C5 C6 C1 C2 73.4(18) . . . . ?
C7 C6 C1 C2 -33.4(18) . . . . ?
C5 C6 C1 Rh1 1(2) . . . . ?
C7 C6 C1 Rh1 -105.8(17) . . . . ?
C3 C2 C1 C6 2(2) . . . . ?
Rh1 C2 C1 C6 -118.9(16) . . . . ?
C3 C2 C1 Rh1 120.8(14) . . . . ?
C8 C9 P2 C28 -149.5(10) . . . . ?
C8 C9 P2 C22 99.0(11) . . . . ?
C8 C9 P2 Rh1 -25.7(12) . . . . ?
C18 C19 C20 C21 -53(2) . . . . ?
C17 C16 C21 C20 -56.5(19) . . . . ?
P1 C16 C21 C20 -177.5(12) . . . . ?
C19 C20 C21 C16 57(2) . . . . ?
C28 P2 C22 C23 -167.3(13) . . . . ?
C9 P2 C22 C23 -53.6(14) . . . . ?
Rh1 P2 C22 C23 69.0(14) . . . . ?
C28 P2 C22 C27 72.9(11) . . . . ?
C9 P2 C22 C27 -173.5(10) . . . . ?
Rh1 P2 C22 C27 -50.9(11) . . . . ?
C27 C22 C23 C24 -65(2) . . . . ?
P2 C22 C23 C24 176.4(14) . . . . ?
C22 C23 C24 C25 63(2) . . . . ?
C23 C24 C25 C26 -57.8(18) . . . . ?
C24 C25 C26 C27 55(2) . . . . ?
C23 C22 C27 C26 58.2(17) . . . . ?
P2 C22 C27 C26 -179.1(10) . . . . ?
C25 C26 C27 C22 -56(2) . . . . ?
C9 P2 C28 C33 74.1(13) . . . . ?
C22 P2 C28 C33 -174.5(12) . . . . ?
Rh1 P2 C28 C33 -49.2(13) . . . . ?
C9 P2 C28 C29 -54.0(12) . . . . ?
C22 P2 C28 C29 57.4(12) . . . . ?
Rh1 P2 C28 C29 -177.3(9) . . . . ?
C33 C28 C29 C30 56.0(16) . . . . ?
P2 C28 C29 C30 -173.1(9) . . . . ?
C28 C29 C30 C31 -56.1(16) . . . . ?
C29 C30 C31 C32 54.7(18) . . . . ?
C30 C31 C32 C33 -53.5(17) . . . . ?
C29 C28 C33 C32 -56.3(17) . . . . ?
P2 C28 C33 C32 172.4(11) . . . . ?
C31 C32 C33 C28 55.6(18) . . . . ?
C40 B1 C34 C39 -85.5(13) . . . . ?
C46 B1 C34 C39 151.5(11) . . . . ?
C52 B1 C34 C39 35.3(15) . . . . ?
C40 B1 C34 C35 88.5(12) . . . . ?
C46 B1 C34 C35 -34.5(15) . . . . ?
C52 B1 C34 C35 -150.7(10) . . . . ?
C39 C34 C35 C36 -1.9(17) . . . . ?
B1 C34 C35 C36 -176.2(11) . . . . ?
C34 C35 C36 C37 0.0(18) . . . . ?
C34 C35 C36 S1 -179.8(9) . . . . ?
F3 S1 C36 C35 45.3(11) . . . . ?
F2 S1 C36 C35 135.7(10) . . . . ?
F1 S1 C36 C35 -137.7(10) . . . . ?
F4 S1 C36 C35 -46.1(11) . . . . ?
F3 S1 C36 C37 -134.5(11) . . . . ?
F2 S1 C36 C37 -44.2(12) . . . . ?
F1 S1 C36 C37 42.5(12) . . . . ?
F4 S1 C36 C37 134.1(12) . . . . ?
C35 C36 C37 C38 1(2) . . . . ?
S1 C36 C37 C38 -178.9(9) . . . . ?
C36 C37 C38 C39 -0.6(19) . . . . ?
C36 C37 C38 S2 174.8(10) . . . . ?
F8 S2 C38 C37 52.9(13) . . . . ?
F7 S2 C38 C37 -39.3(12) . . . . ?
F6 S2 C38 C37 -129.1(12) . . . . ?
F9 S2 C38 C37 140.5(12) . . . . ?
F8 S2 C38 C39 -131.7(12) . . . . ?
F7 S2 C38 C39 136.1(11) . . . . ?
F6 S2 C38 C39 46.4(12) . . . . ?
F9 S2 C38 C39 -44.1(12) . . . . ?
C35 C34 C39 C38 2.5(18) . . . . ?
B1 C34 C39 C38 177.0(11) . . . . ?
C37 C38 C39 C34 -1(2) . . . . ?
S2 C38 C39 C34 -176.8(10) . . . . ?
C34 B1 C40 C41 -87.5(14) . . . . ?
C46 B1 C40 C41 35.6(15) . . . . ?
C52 B1 C40 C41 149.2(12) . . . . ?
C34 B1 C40 C45 82.0(12) . . . . ?
C46 B1 C40 C45 -154.8(11) . . . . ?
C52 B1 C40 C45 -41.3(15) . . . . ?
C45 C40 C41 C42 2.3(18) . . . . ?
B1 C40 C41 C42 172.6(11) . . . . ?
C40 C41 C42 C43 0.9(19) . . . . ?
C40 C41 C42 S3 -179.7(10) . . . . ?
C41 C42 C43 C44 -2(2) . . . . ?
S3 C42 C43 C44 178.9(10) . . . . ?
C42 C43 C44 C45 -0.8(19) . . . . ?
C42 C43 C44 S4 -177.4(10) . . . . ?
F17 S4 C44 C45 -135.9(10) . . . . ?
F19 S4 C44 C45 46.0(11) . . . . ?
F16 S4 C44 C45 135.7(10) . . . . ?
F18 S4 C44 C45 -44.4(11) . . . . ?
F17 S4 C44 C43 40.7(12) . . . . ?
F19 S4 C44 C43 -137.4(11) . . . . ?
F16 S4 C44 C43 -47.7(12) . . . . ?
F18 S4 C44 C43 132.2(11) . . . . ?
C43 C44 C45 C40 4.4(19) . . . . ?
S4 C44 C45 C40 -179.0(10) . . . . ?
C41 C40 C45 C44 -5.0(18) . . . . ?
B1 C40 C45 C44 -175.3(11) . . . . ?
C34 B1 C46 C47 -36.1(15) . . . . ?
C40 B1 C46 C47 -155.3(10) . . . . ?
C52 B1 C46 C47 86.7(12) . . . . ?
C34 B1 C46 C51 153.8(10) . . . . ?
C40 B1 C46 C51 34.6(15) . . . . ?
C52 B1 C46 C51 -83.4(12) . . . . ?
C51 C46 C47 C48 -1.1(16) . . . . ?
B1 C46 C47 C48 -171.8(11) . . . . ?
C46 C47 C48 C49 1.6(18) . . . . ?
C46 C47 C48 S5 -179.8(9) . . . . ?
F22 S5 C48 C49 -45.5(12) . . . . ?
F24 S5 C48 C49 135.3(11) . . . . ?
F23 S5 C48 C49 44.2(12) . . . . ?
F21 S5 C48 C49 -135.0(11) . . . . ?
F22 S5 C48 C47 135.8(11) . . . . ?
F24 S5 C48 C47 -43.4(11) . . . . ?
F23 S5 C48 C47 -134.5(11) . . . . ?
F21 S5 C48 C47 46.3(11) . . . . ?
C47 C48 C49 C50 -0.6(18) . . . . ?
S5 C48 C49 C50 -179.3(10) . . . . ?
C48 C49 C50 C51 -1(2) . . . . ?
C48 C49 C50 S6 175.7(10) . . . . ?
F27 S6 C50 C51 -49.9(14) . . . . ?
F26 S6 C50 C51 -138.7(14) . . . . ?
F28 S6 C50 C51 39.8(15) . . . . ?
F29 S6 C50 C51 132.6(14) . . . . ?
F27 S6 C50 C49 133.8(12) . . . . ?
F26 S6 C50 C49 45.0(14) . . . . ?
F28 S6 C50 C49 -136.5(13) . . . . ?
F29 S6 C50 C49 -43.6(13) . . . . ?
C49 C50 C51 C46 1(2) . . . . ?
S6 C50 C51 C46 -175.1(10) . . . . ?
C47 C46 C51 C50 -0.2(17) . . . . ?
B1 C46 C51 C50 170.5(12) . . . . ?
C34 B1 C52 C53 -156.3(10) . . . . ?
C40 B1 C52 C53 -38.0(15) . . . . ?
C46 B1 C52 C53 81.8(12) . . . . ?
C34 B1 C52 C57 32.7(15) . . . . ?
C40 B1 C52 C57 151.0(11) . . . . ?
C46 B1 C52 C57 -89.2(12) . . . . ?
C57 C52 C53 C54 -1.0(17) . . . . ?
B1 C52 C53 C54 -172.2(10) . . . . ?
C52 C53 C54 C55 0.2(18) . . . . ?
C52 C53 C54 S7 179.7(9) . . . . ?
F33 S7 C54 C55 -43.9(11) . . . . ?
F34 S7 C54 C55 -133.3(11) . . . . ?
F32 S7 C54 C55 46.6(11) . . . . ?
F31 S7 C54 C55 137.5(11) . . . . ?
F33 S7 C54 C53 136.6(10) . . . . ?
F34 S7 C54 C53 47.2(11) . . . . ?
F32 S7 C54 C53 -132.9(10) . . . . ?
F31 S7 C54 C53 -42.1(11) . . . . ?
C53 C54 C55 C56 -1.6(17) . . . . ?
S7 C54 C55 C56 178.8(9) . . . . ?
C54 C55 C56 C57 4.3(19) . . . . ?
C54 C55 C56 S8 -175.4(10) . . . . ?
F36 S8 C56 C57 -42.8(13) . . . . ?
F38 S8 C56 C57 137.6(13) . . . . ?
F37 S8 C56 C57 45.3(14) . . . . ?
F39 S8 C56 C57 -135.0(13) . . . . ?
F36 S8 C56 C55 136.9(11) . . . . ?
F38 S8 C56 C55 -42.7(13) . . . . ?
F37 S8 C56 C55 -135.0(12) . . . . ?
F39 S8 C56 C55 44.7(13) . . . . ?
C55 C56 C57 C52 -5(2) . . . . ?
S8 C56 C57 C52 174.4(10) . . . . ?
C53 C52 C57 C56 3.6(18) . . . . ?
B1 C52 C57 C56 174.9(12) . . . . ?
C43 C42 S3 F11 139.5(12) . . . . ?
C41 C42 S3 F11 -39.8(12) . . . . ?
C43 C42 S3 F14 50.1(13) . . . . ?
C41 C42 S3 F14 -129.3(11) . . . . ?
C43 C42 S3 F13 -43.1(12) . . . . ?
C41 C42 S3 F13 137.5(11) . . . . ?
C43 C42 S3 F12 -133.4(12) . . . . ?
C41 C42 S3 F12 47.2(12) . . . . ?
C1 C2 C3 C4 -69.2(18) . . . . ?
Rh1 C2 C3 C4 6(2) . . . . ?
C1 C2 C3 C7 29.5(18) . . . . ?
Rh1 C2 C3 C7 104.9(15) . . . . ?
C5 C4 C3 C2 66(2) . . . . ?
C5 C4 C3 C7 -36(2) . . . . ?
C6 C7 C3 C2 -51.5(18) . . . . ?
C6 C7 C3 C4 53.9(17) . . . . ?
